data_7236682
loop_
_publ_author_name
'Gao, Yu-Jie'
'Feng, Mei-Ling'
'Zhang, Bo'
'Wu, Zhao-Feng'
'Song, Ying'
'Huang, Xiao-Ying'

_publ_section_title
;
 An easily synthesized microporous framework material for the selective
 capture of radioactive Cs+ and Sr2+ ions
;
_journal_issue 9
_journal_name_full 'Journal of Materials Chemistry A'
_journal_page_first 3967
_journal_paper_doi 10.1039/C7TA11208D
_journal_volume 6
_journal_year 2018
_chemical_formula_moiety '(Cs In C12 08 H4 S2),0.25(C H4 O),1.5(H2 O)'
_chemical_formula_sum 'C12.25 H8 Cs In O9.75 S2'
_chemical_formula_weight 623.04
_chemical_melting_point ?
_chemical_name_common none
_space_group_crystal_system tetragonal
_space_group_IT_number 91
_space_group_name_Hall 'P 4w 2c'
_space_group_name_H-M_alt 'P 41 2 2'
_atom_sites_solution_hydrogens geom
_audit_creation_method SHELXL-2016/6
_audit_update_record
;
2017-07-14 deposited with the CCDC.
2018-01-24 downloaded from the CCDC.
;
_cell_angle_alpha 90
_cell_angle_beta 90
_cell_angle_gamma 90
_cell_formula_units_Z 4
_cell_length_a 13.6387(6)
_cell_length_b 13.6387(6)
_cell_length_c 15.1597(16)
_cell_measurement_reflns_used 2909
_cell_measurement_temperature 100(2)
_cell_measurement_theta_max 24.8440
_cell_measurement_theta_min 3.6210
_cell_volume 2819.9(3)
_computing_structure_refinement 'SHELXL-2016/6 (Sheldrick, 2016)'
_diffrn_ambient_temperature 100(2)
_diffrn_detector_area_resol_mean 10.3503
_diffrn_measured_fraction_theta_full 0.993
_diffrn_measured_fraction_theta_max 0.918
_diffrn_measurement_device_type 'Mo K\a'
_diffrn_radiation_type MoK\a
_diffrn_radiation_wavelength 0.71073
_diffrn_reflns_av_R_equivalents 0.1248
_diffrn_reflns_av_unetI/netI 0.1168
_diffrn_reflns_Laue_measured_fraction_full 0.993
_diffrn_reflns_Laue_measured_fraction_max 0.918
_diffrn_reflns_limit_h_max 15
_diffrn_reflns_limit_h_min -18
_diffrn_reflns_limit_k_max 14
_diffrn_reflns_limit_k_min -18
_diffrn_reflns_limit_l_max 20
_diffrn_reflns_limit_l_min -15
_diffrn_reflns_number 12013
_diffrn_reflns_point_group_measured_fraction_full 0.996
_diffrn_reflns_point_group_measured_fraction_max 0.924
_diffrn_reflns_theta_full 25.242
_diffrn_reflns_theta_max 28.818
_diffrn_reflns_theta_min 3.601
_diffrn_source 'SuperNova (Mo) X-ray Source'
_exptl_absorpt_coefficient_mu 2.289
_exptl_absorpt_correction_T_max 1.00000
_exptl_absorpt_correction_T_min 0.27310
_exptl_absorpt_correction_type multi-scan
_exptl_crystal_colour 'light yellow'
_exptl_crystal_density_diffrn 1.468
_exptl_crystal_density_method 'not measured'
_exptl_crystal_description bulk
_exptl_crystal_F_000 1182
_exptl_crystal_size_max 0.20
_exptl_crystal_size_mid 0.12
_exptl_crystal_size_min 0.10
_refine_diff_density_max 5.739
_refine_diff_density_min -1.760
_refine_diff_density_rms 0.280
_refine_ls_abs_structure_details
;
 Refined as an inversion twin.
;
_refine_ls_abs_structure_Flack 0.46(15)
_refine_ls_extinction_method none
_refine_ls_goodness_of_fit_ref 1.038
_refine_ls_hydrogen_treatment constr
_refine_ls_matrix_type full
_refine_ls_number_parameters 111
_refine_ls_number_reflns 3295
_refine_ls_number_restraints 15
_refine_ls_restrained_S_all 1.042
_refine_ls_R_factor_all 0.1424
_refine_ls_R_factor_gt 0.0930
_refine_ls_shift/su_max 0.000
_refine_ls_shift/su_mean 0.000
_refine_ls_structure_factor_coef Fsqd
_refine_ls_weighting_details 'w=1/[\s^2^(Fo^2^)+99.0000P] where P=(Fo^2^+2Fc^2^)/3'
_refine_ls_weighting_scheme calc
_refine_ls_wR_factor_gt 0.2028
_refine_ls_wR_factor_ref 0.2321
_reflns_Friedel_coverage 0.719
_reflns_Friedel_fraction_full 1.000
_reflns_Friedel_fraction_max 0.932
_reflns_number_gt 2081
_reflns_number_total 3295
_reflns_threshold_expression 'I > 2\s(I)'
_cod_data_source_file c7ta11208d2.cif
_cod_data_source_block x_sq
_cod_depositor_comments
;
The following automatic conversions were performed:

data item '_chemical_melting_point' value 'not measured' was changed
to '?' -- the value is undefined or not given.

Automatic conversion script
Id: cif_fix_values 6909 2019-04-08 15:41:33Z antanas 
;
_cod_original_cell_volume 2819.9(4)
_cod_database_code 7236682
_shelx_shelxl_version_number 2016/6
_shelx_space_group_comment
;
The symmetry employed for this shelxl refinement is uniquely defined
by the following loop, which should always be used as a source of
symmetry information in preference to the above space-group names.
They are only intended as comments.
;

loop_
_space_group_symop_operation_xyz
'x, y, z'
'-x, -y, z+1/2'
'-y, x, z+1/4'
'y, -x, z+3/4'
'-x, y, -z'
'x, -y, -z+1/2'
'y, x, -z+3/4'
'-y, -x, -z+1/4'

loop_
_atom_site_label
_atom_site_type_symbol
_atom_site_fract_x
_atom_site_fract_y
_atom_site_fract_z
_atom_site_U_iso_or_equiv
_atom_site_adp_type
_atom_site_occupancy
_atom_site_site_symmetry_order
_atom_site_calc_flag
_atom_site_refinement_flags_posn
_atom_site_refinement_flags_adp
_atom_site_refinement_flags_occupancy
In1 In 0.43526(13) 0.000000 0.250000 0.0255(4) Uani 1 2 d S T P
S1 S 0.2284(5) 0.2782(5) 0.1052(4) 0.0419(15) Uani 1 1 d . . .
O1 O 0.3213(15) 0.1053(14) 0.2936(9) 0.057(5) Uani 1 1 d D . .
O2 O 0.3651(11) 0.1138(10) 0.1550(9) 0.033(4) Uani 1 1 d D . .
O3 O 0.0317(9) 0.4879(9) 0.1269(8) 0.028(3) Uani 1 1 d D . .
O4 O 0.1178(9) 0.4403(9) 0.0083(8) 0.026(3) Uani 1 1 d D . .
C1 C 0.3124(17) 0.1449(17) 0.2178(9) 0.042(6) Uani 1 1 d D . .
C2 C 0.2434(18) 0.2277(18) 0.2056(17) 0.051(7) Uani 1 1 d D . .
C3 C 0.188(2) 0.282(2) 0.2601(15) 0.074(8) Uani 1 1 d . U .
H1 H 0.194515 0.271447 0.321751 0.089 Uiso 1 1 calc DR U .
C4 C 0.128(2) 0.346(2) 0.2338(17) 0.078(11) Uani 1 1 d . . .
H2 H 0.081923 0.380795 0.268985 0.093 Uiso 1 1 calc R U .
C5 C 0.1425(16) 0.3568(16) 0.1470(14) 0.037(5) Uani 1 1 d D . .
C6 C 0.0939(12) 0.4325(14) 0.0894(9) 0.036(5) Uani 1 1 d D . .
Cs1 Cs 0.500000 0.1533(2) 0.000000 0.0822(11) Uani 1 2 d S T P

loop_
_atom_site_aniso_label
_atom_site_aniso_U_11
_atom_site_aniso_U_22
_atom_site_aniso_U_33
_atom_site_aniso_U_23
_atom_site_aniso_U_13
_atom_site_aniso_U_12
In1 0.0255(10) 0.0256(10) 0.0253(8) 0.0022(9) 0.000 0.000
S1 0.044(3) 0.045(3) 0.036(3) 0.002(3) 0.000(3) 0.019(3)
O1 0.080(14) 0.064(12) 0.026(8) -0.002(8) -0.009(9) 0.043(10)
O2 0.046(9) 0.031(8) 0.021(7) 0.003(6) 0.009(6) 0.009(7)
O3 0.037(7) 0.021(6) 0.026(6) -0.001(6) -0.006(5) 0.005(6)
O4 0.031(7) 0.023(6) 0.023(6) -0.001(7) -0.015(6) -0.001(5)
C1 0.052(15) 0.042(14) 0.031(11) 0.016(10) -0.007(10) 0.026(12)
C2 0.050(15) 0.056(16) 0.048(15) 0.000(12) 0.011(12) 0.030(13)
C3 0.079(13) 0.085(13) 0.058(12) 0.007(11) 0.008(11) 0.030(11)
C4 0.12(3) 0.075(19) 0.040(16) -0.001(14) 0.010(16) 0.08(2)
C5 0.031(11) 0.042(13) 0.039(13) -0.016(11) 0.006(10) 0.013(10)
C6 0.025(10) 0.041(12) 0.042(13) 0.002(11) -0.007(9) -0.007(10)
Cs1 0.109(2) 0.0668(17) 0.0704(18) 0.000 0.047(2) 0.000

loop_
_atom_type_symbol
_atom_type_description
_atom_type_scat_dispersion_real
_atom_type_scat_dispersion_imag
_atom_type_scat_source
C C 0.0033 0.0016 'International Tables Vol C Tables 4.2.6.8 and 6.1.1.4'
H H 0.0000 0.0000 'International Tables Vol C Tables 4.2.6.8 and 6.1.1.4'
O O 0.0106 0.0060 'International Tables Vol C Tables 4.2.6.8 and 6.1.1.4'
In In -0.7276 1.3100 'International Tables Vol C Tables 4.2.6.8 and 6.1.1.4'
S S 0.1246 0.1234 'International Tables Vol C Tables 4.2.6.8 and 6.1.1.4'
Cs Cs -0.3680 2.1192 'International Tables Vol C Tables 4.2.6.8 and 6.1.1.4'

loop_
_geom_angle_atom_site_label_1
_geom_angle_atom_site_label_2
_geom_angle_atom_site_label_3
_geom_angle
_geom_angle_site_symmetry_1
_geom_angle_site_symmetry_3
O1 In1 O1 91.0(12) . 6
O1 In1 O3 87.0(5) . 3_655
O1 In1 O3 135.3(5) 6 3_655
O1 In1 O3 135.3(5) . 8_655
O1 In1 O3 87.0(5) 6 8_655
O3 In1 O3 124.0(6) 3_655 8_655
O1 In1 O2 57.5(5) . .
O1 In1 O2 87.7(6) 6 .
O3 In1 O2 126.7(5) 3_655 .
O3 In1 O2 77.8(5) 8_655 .
O1 In1 O2 87.7(6) . 6
O1 In1 O2 57.5(5) 6 6
O3 In1 O2 77.8(5) 3_655 6
O3 In1 O2 126.7(5) 8_655 6
O2 In1 O2 131.4(7) . 6
O1 In1 O4 92.7(7) . 3_655
O1 In1 O4 165.7(5) 6 3_655
O3 In1 O4 58.7(4) 3_655 3_655
O3 In1 O4 80.7(4) 8_655 3_655
O2 In1 O4 82.7(5) . 3_655
O2 In1 O4 136.4(4) 6 3_655
O1 In1 O4 165.7(5) . 8_655
O1 In1 O4 92.7(7) 6 8_655
O3 In1 O4 80.7(4) 3_655 8_655
O3 In1 O4 58.7(4) 8_655 8_655
O2 In1 O4 136.4(4) . 8_655
O2 In1 O4 82.7(5) 6 8_655
O4 In1 O4 87.0(6) 3_655 8_655
O1 In1 C6 90.7(7) . 3_655
O1 In1 C6 164.3(5) 6 3_655
O3 In1 C6 29.3(3) 3_655 3_655
O3 In1 C6 102.7(5) 8_655 3_655
O2 In1 C6 106.3(5) . 3_655
O2 In1 C6 107.0(4) 6 3_655
O4 In1 C6 29.4(3) 3_655 3_655
O4 In1 C6 82.1(5) 8_655 3_655
O1 In1 C6 164.3(5) . 8_655
O1 In1 C6 90.7(7) 6 8_655
O3 In1 C6 102.7(5) 3_655 8_655
O3 In1 C6 29.3(3) 8_655 8_655
O2 In1 C6 107.0(4) . 8_655
O2 In1 C6 106.3(5) 6 8_655
O4 In1 C6 82.1(5) 3_655 8_655
O4 In1 C6 29.4(3) 8_655 8_655
C6 In1 C6 91.9(9) 3_655 8_655
O1 In1 C1 28.8(3) . .
O1 In1 C1 89.1(8) 6 .
O3 In1 C1 108.2(6) 3_655 .
O3 In1 C1 106.5(4) 8_655 .
O2 In1 C1 28.7(3) . .
O2 In1 C1 110.7(6) 6 .
O4 In1 C1 87.5(7) 3_655 .
O4 In1 C1 164.9(4) 8_655 .
C6 In1 C1 99.7(7) 3_655 .
C6 In1 C1 135.7(4) 8_655 .
O1 In1 C1 89.1(8) . 6
O1 In1 C1 28.8(3) 6 6
O3 In1 C1 106.5(4) 3_655 6
O3 In1 C1 108.2(6) 8_655 6
O2 In1 C1 110.7(6) . 6
O2 In1 C1 28.7(3) 6 6
O4 In1 C1 164.9(4) 3_655 6
O4 In1 C1 87.5(7) 8_655 6
C6 In1 C1 135.7(4) 3_655 6
C6 In1 C1 99.7(7) 8_655 6
C1 In1 C1 101.1(12) . 6
C2 S1 C5 90.3(10) . .
C1 O1 In1 94.1(11) . .
C1 O2 In1 89.5(10) . .
C1 O2 Cs1 150.2(14) . .
In1 O2 Cs1 110.4(5) . .
C6 O3 In1 91.3(10) . 4_564
C6 O3 Cs1 146.5(12) . 3
In1 O3 Cs1 109.4(4) 4_564 3
C6 O4 In1 86.4(10) . 4_564
O2 C1 O1 118.8(16) . .
O2 C1 C2 121.5(15) . .
O1 C1 C2 119.7(16) . .
O2 C1 In1 61.8(9) . .
O1 C1 In1 57.0(10) . .
C2 C1 In1 176.4(14) . .
C3 C2 C1 135(2) . .
C3 C2 S1 105.3(14) . .
C1 C2 S1 120.1(16) . .
C4 C3 C2 124(2) . .
C4 C3 H1 118.2 . .
C2 C3 H1 118.2 . .
C3 C4 C5 107(2) . .
C3 C4 H2 126.6 . .
C5 C4 H2 126.6 . .
C4 C5 C6 125.3(18) . .
C4 C5 S1 113.5(16) . .
C6 C5 S1 121.1(14) . .
O3 C6 O4 123.5(16) . .
O3 C6 C5 116.3(13) . .
O4 C6 C5 120.2(14) . .
O3 C6 In1 59.4(9) . 4_564
O4 C6 In1 64.2(9) . 4_564
C5 C6 In1 175.5(11) . 4_564
O2 Cs1 O2 159.5(5) . 5_655
O2 Cs1 O3 106.6(4) . 4_554
O2 Cs1 O3 55.2(4) 5_655 4_554
O2 Cs1 O3 55.2(4) . 8_655
O2 Cs1 O3 106.6(4) 5_655 8_655
O3 Cs1 O3 73.2(4) 4_554 8_655
O2 Cs1 In1 29.5(3) . .
O2 Cs1 In1 134.6(3) 5_655 .
O3 Cs1 In1 96.8(2) 4_554 .
O3 Cs1 In1 28.5(2) 8_655 .
O2 Cs1 In1 134.6(3) . 2_654
O2 Cs1 In1 29.5(3) 5_655 2_654
O3 Cs1 In1 28.5(2) 4_554 2_654
O3 Cs1 In1 96.8(2) 8_655 2_654
In1 Cs1 In1 123.51(7) . 2_654

loop_
_geom_bond_atom_site_label_1
_geom_bond_atom_site_label_2
_geom_bond_distance
_geom_bond_site_symmetry_2
In1 O1 2.217(16) .
In1 O1 2.217(16) 6
In1 O3 2.233(12) 3_655
In1 O3 2.233(12) 8_655
In1 O2 2.323(14) .
In1 O2 2.323(14) 6
In1 O4 2.340(11) 3_655
In1 O4 2.340(11) 8_655
In1 C6 2.594(18) 3_655
In1 C6 2.594(18) 8_655
In1 C1 2.636(16) .
In1 C1 2.636(16) 6
S1 C2 1.68(3) .
S1 C5 1.71(2) .
O1 C1 1.275(12) .
O2 C1 1.266(12) .
O2 Cs1 3.032(13) .
O3 C6 1.271(12) .
O3 Cs1 3.142(12) 3
O4 C6 1.276(12) .
C1 C2 1.48(2) .
C2 C3 1.34(4) .
C3 C4 1.27(3) .
C3 H1 0.9500 .
C4 C5 1.34(3) .
C4 H2 0.9500 .
C5 C6 1.51(2) .
